data_7036556
loop_
_publ_author_name
'Ekengard, Erik'
'Glans, Lotta'
'Cassells, Irwin'
'Fogeron, Thibault'
'Govender, Preshendren'
'Stringer, Tameryn'
'Chellan, Prinessa'
'Lisensky, George C.'
'Hersh, William H.'
'Doverbratt, Isa'
'Lidin, Sven'
'de Kock, Carmen'
'Smith, Peter J.'
'Smith, Gregory S.'
'Nordlander, Ebbe'

_publ_section_title
;
 Antimalarial activity of ruthenium(ii) and osmium(ii) arene complexes
 with mono- and bidentate chloroquine analogue ligands.
;
_journal_issue 44
_journal_name_full 'Dalton transactions (Cambridge, England : 2003)'
_journal_page_first 19314
_journal_page_last 19329
_journal_paper_doi 10.1039/c5dt02410b
_journal_volume 44
_journal_year 2015
_chemical_formula_sum 'C28 H28 Cl3 N3 O Ru'
_chemical_formula_weight 630
_chemical_name_systematic
'(\h6-p-cymene)(N-(2-((5-chloro-2-hydroxyphenyl)methylimino)ethyl)-7-chloroquinolin-4-amine) chlororuthenium(II)'
_space_group_IT_number 14
_symmetry_cell_setting monoclinic
_symmetry_Int_Tables_number 14
_symmetry_space_group_name_Hall '-P 2ybc'
_symmetry_space_group_name_H-M 'P 1 21/c 1'
_audit_update_record
;
2015-06-24 deposited with the CCDC.
2015-09-16 downloaded from the CCDC.
;
_cell_angle_alpha 90
_cell_angle_beta 103.675(18)
_cell_angle_gamma 90
_cell_formula_units_Z 4
_cell_length_a 9.3205(14)
_cell_length_b 15.822(5)
_cell_length_c 18.804(5)
_cell_measurement_temperature 293
_cell_measurement_theta_max 28.7875
_cell_measurement_theta_min 3.0175
_cell_volume 2694.4(12)
_diffrn_ambient_temperature 293
_diffrn_measured_fraction_theta_full 0.98
_diffrn_measured_fraction_theta_max 0.91
_diffrn_measurement_device 'four-cycle diffractometer'
_diffrn_measurement_device_type 'Oxford Diffraction CCD'
_diffrn_radiation_monochromator graphite
_diffrn_radiation_probe x-ray
_diffrn_radiation_source 'X-ray tube'
_diffrn_radiation_type 'Mo K\a'
_diffrn_radiation_wavelength 0.71073
_diffrn_reflns_av_R_equivalents 0.0817
_diffrn_reflns_limit_h_max 12
_diffrn_reflns_limit_h_min -12
_diffrn_reflns_limit_k_max 21
_diffrn_reflns_limit_k_min -20
_diffrn_reflns_limit_l_max 25
_diffrn_reflns_limit_l_min -25
_diffrn_reflns_number 29607
_diffrn_reflns_theta_full 27.63
_diffrn_reflns_theta_max 28.85
_diffrn_reflns_theta_min 3.02
_exptl_absorpt_coefficient_mu 0.904
_exptl_absorpt_correction_T_max 0.966
_exptl_absorpt_correction_T_min 0.936
_exptl_absorpt_correction_type analytical
_exptl_absorpt_process_details '(de Meulenaner, J. & Tompa, H. 1965)'
_exptl_crystal_colour Red
_exptl_crystal_density_diffrn 1.5527
_exptl_crystal_description Block
_exptl_crystal_F_000 1280
_exptl_crystal_recrystallization_method 'Re-crystallisation from solvent: DCM/petroleum ether'
_exptl_crystal_size_max 0.1152
_exptl_crystal_size_mid 0.0830
_exptl_crystal_size_min 0.0579
_refine_diff_density_max 1.96
_refine_diff_density_min -1.50
_refine_ls_extinction_method none
_refine_ls_goodness_of_fit_gt 1.07
_refine_ls_goodness_of_fit_ref 1.05
_refine_ls_hydrogen_treatment mixed
_refine_ls_number_constraints 109
_refine_ls_number_parameters 328
_refine_ls_number_reflns 6414
_refine_ls_number_restraints 0
_refine_ls_R_factor_all 0.1136
_refine_ls_R_factor_gt 0.0415
_refine_ls_shift/su_max 0.0163
_refine_ls_shift/su_mean 0.0013
_refine_ls_structure_factor_coef Fsqd
_refine_ls_weighting_details w=1/(\s^2^(I)+0.0004I^2^)
_refine_ls_weighting_scheme sigma
_refine_ls_wR_factor_gt 0.0647
_refine_ls_wR_factor_ref 0.0886
_reflns_number_gt 3412
_reflns_number_total 6414
_reflns_threshold_expression I>3\s(I)
_cod_data_source_file c5dt02410b2.cif
_cod_data_source_block I
_cod_depositor_comments
;Adding full bibliography for 7036554--7036558.cif.

The following automatic conversions were performed:

data name '_atom_site_site_symmetry_mutiplicity' was replaced with
'_atom_site_site_symmetry_multiplicity' as specified in the
replacement file 'data/replacement-values/replacement_tags.lst'.

Automatic conversion script
Id: cif_correct_tags 9268 2022-04-12 08:56:07Z antanas 
;
_cod_original_cell_volume 2694.3(12)
_cod_original_formula_sum 'C28 H28 Cl3 N3 O1 Ru1'
_cod_database_code 7036556

loop_
_symmetry_equiv_pos_site_id
_symmetry_equiv_pos_as_xyz
1 x,y,z
2 -x,y+1/2,-z+1/2
3 -x,-y,-z
4 x,-y+1/2,z+1/2

loop_
_atom_site_label
_atom_site_type_symbol
_atom_site_fract_x
_atom_site_fract_y
_atom_site_fract_z
_atom_site_adp_type
_atom_site_U_iso_or_equiv
_atom_site_site_symmetry_multiplicity
_atom_site_occupancy
_atom_site_calc_flag
Ru1 Ru 0.45491(3) 0.51859(2) 0.140495(18) Uani 0.03639(11) 4 1 d
Cl1 Cl 1.39951(14) 0.41617(9) 0.43477(8) Uani 0.0848(6) 4 1 d
Cl2 Cl 1.01906(12) 0.21145(8) 0.31241(7) Uani 0.0624(5) 4 1 d
Cl3 Cl 0.70701(11) 0.56178(7) 0.14275(6) Uani 0.0513(4) 4 1 d
O1 O 0.5264(3) 0.39782(16) 0.12856(14) Uani 0.0452(10) 4 1 d
N1 N 1.0622(4) 0.6245(2) 0.51810(19) Uani 0.0565(15) 4 1 d
N2 N 0.7593(3) 0.6284(2) 0.31235(18) Uani 0.0469(14) 4 1 d
N3 N 0.5387(3) 0.50469(19) 0.25447(16) Uani 0.0360(11) 4 1 d
C1 C 1.2444(5) 0.4821(3) 0.4179(3) Uani 0.0551(18) 4 1 d
C2 C 1.1481(5) 0.4778(3) 0.3494(2) Uani 0.0563(18) 4 1 d
C3 C 1.0232(5) 0.5256(3) 0.3359(2) Uani 0.0491(16) 4 1 d
C4 C 0.9881(4) 0.5772(2) 0.3901(2) Uani 0.0389(15) 4 1 d
C5 C 1.0873(5) 0.5798(3) 0.4598(2) Uani 0.0455(16) 4 1 d
C6 C 1.2181(5) 0.5318(3) 0.4720(2) Uani 0.0539(18) 4 1 d
C7 C 0.9340(5) 0.6631(3) 0.5065(2) Uani 0.0568(19) 4 1 d
C8 C 0.8263(5) 0.6642(2) 0.4404(2) Uani 0.0489(17) 4 1 d
C9 C 0.8525(5) 0.6244(2) 0.3802(2) Uani 0.0406(15) 4 1 d
C10 C 0.6048(4) 0.6491(3) 0.2976(2) Uani 0.0485(17) 4 1 d
C11 C 0.5118(4) 0.5711(2) 0.3044(2) Uani 0.0415(15) 4 1 d
C12 C 0.6312(4) 0.4468(2) 0.2838(2) Uani 0.0407(15) 4 1 d
C13 C 0.6886(4) 0.3784(2) 0.2477(2) Uani 0.0349(14) 4 1 d
C14 C 0.8068(4) 0.3323(2) 0.2906(2) Uani 0.0389(15) 4 1 d
C15 C 0.8675(4) 0.2672(2) 0.2606(2) Uani 0.0422(15) 4 1 d
C16 C 0.8091(4) 0.2424(3) 0.1886(2) Uani 0.0464(17) 4 1 d
C17 C 0.6934(4) 0.2858(2) 0.1464(2) Uani 0.0451(16) 4 1 d
C18 C 0.6319(4) 0.3572(2) 0.1732(2) Uani 0.0374(15) 4 1 d
C19 C 0.4407(5) 0.7210(3) 0.0827(3) Uani 0.076(2) 4 1 d
C20 C 0.3649(4) 0.6378(3) 0.0867(3) Uani 0.0490(17) 4 1 d
C21 C 0.3630(4) 0.5753(3) 0.0328(2) Uani 0.0481(17) 4 1 d
C22 C 0.2962(4) 0.4972(3) 0.0375(2) Uani 0.0425(15) 4 1 d
C23 C 0.2288(4) 0.4773(3) 0.0960(2) Uani 0.0394(14) 4 1 d
C24 C 0.2299(4) 0.5401(3) 0.1488(2) Uani 0.0427(16) 4 1 d
C25 C 0.2971(4) 0.6201(3) 0.1437(2) Uani 0.0485(17) 4 1 d
C26 C 0.1657(4) 0.3899(3) 0.0992(2) Uani 0.0515(18) 4 1 d
C27 C 0.0130(5) 0.3856(3) 0.0491(3) Uani 0.094(3) 4 1 d
C28 C 0.1659(6) 0.3603(3) 0.1757(3) Uani 0.077(2) 4 1 d
H1c2 H 1.169064 0.441612 0.312179 Uiso 0.0676 4 1 d
H1c3 H 0.957627 0.524094 0.2881 Uiso 0.0589 4 1 d
H1c6 H 1.288166 0.53431 0.518515 Uiso 0.0647 4 1 d
H1c7 H 0.912064 0.693192 0.547013 Uiso 0.0682 4 1 d
H1c8 H 0.734307 0.692906 0.437369 Uiso 0.0586 4 1 d
H1c11 H 0.538118 0.550563 0.353838 Uiso 0.0499 4 1 d
H2c11 H 0.409052 0.586048 0.292102 Uiso 0.0499 4 1 d
H1c12 H 0.666162 0.449328 0.336042 Uiso 0.0489 4 1 d
H1c14 H 0.844724 0.346753 0.341131 Uiso 0.0467 4 1 d
H1c16 H 0.850062 0.194713 0.168735 Uiso 0.0557 4 1 d
H1c17 H 0.652665 0.267393 0.097107 Uiso 0.0541 4 1 d
H1c19 H 0.52461 0.712388 0.062205 Uiso 0.0908 4 1 d
H2c19 H 0.373102 0.759385 0.052348 Uiso 0.0908 4 1 d
H3c19 H 0.472732 0.744271 0.131004 Uiso 0.0908 4 1 d
H1c21 H 0.40802 0.586585 -0.007144 Uiso 0.0577 4 1 d
H1c22 H 0.295547 0.455711 0.000154 Uiso 0.051 4 1 d
H1c24 H 0.191(4) 0.525(2) 0.193(2) Uiso 0.0512 4 1 d
H1c25 H 0.295593 0.66253 0.180013 Uiso 0.0582 4 1 d
H1c26 H 0.230125 0.351196 0.08262 Uiso 0.0618 4 1 d
H1c27 H -0.021974 0.328315 0.046391 Uiso 0.1124 4 1 d
H2c27 H -0.052864 0.421138 0.067859 Uiso 0.1124 4 1 d
H3c27 H 0.016956 0.404496 0.001049 Uiso 0.1124 4 1 d
H1c28 H 0.137075 0.30197 0.174226 Uiso 0.0921 4 1 d
H2c28 H 0.263254 0.366497 0.206612 Uiso 0.0921 4 1 d
H3c28 H 0.097535 0.393686 0.194745 Uiso 0.0921 4 1 d
H1n2 H 0.796281 0.617537 0.274978 Uiso 0.0563 4 1 d
H1c10 H 0.57356 0.672031 0.249169 Uiso 0.0581 4 1 d
H2c10 H 0.589218 0.691653 0.331446 Uiso 0.0581 4 1 d

loop_
_atom_site_aniso_label
_atom_site_aniso_type_symbol
_atom_site_aniso_U_11
_atom_site_aniso_U_22
_atom_site_aniso_U_33
_atom_site_aniso_U_12
_atom_site_aniso_U_13
_atom_site_aniso_U_23
Ru1 Ru 0.03516(18) 0.03754(18) 0.03603(18) 0.00314(17) 0.00753(13) -0.00185(18)
Cl1 Cl 0.0622(8) 0.0893(11) 0.1059(12) 0.0195(7) 0.0258(8) 0.0148(9)
Cl2 Cl 0.0546(7) 0.0664(8) 0.0629(8) 0.0242(6) 0.0072(6) 0.0081(7)
Cl3 Cl 0.0432(6) 0.0707(8) 0.0405(6) -0.0104(5) 0.0107(5) -0.0061(6)
O1 O 0.0437(16) 0.0453(17) 0.0410(17) 0.0118(14) -0.0011(14) -0.0094(14)
N1 N 0.067(3) 0.062(3) 0.038(2) -0.003(2) 0.008(2) -0.005(2)
N2 N 0.047(2) 0.056(2) 0.037(2) 0.0004(18) 0.0098(18) -0.0057(18)
N3 N 0.0394(18) 0.035(2) 0.0348(18) 0.0010(15) 0.0111(15) -0.0036(15)
C1 C 0.047(3) 0.056(3) 0.066(3) -0.001(2) 0.020(2) 0.011(3)
C2 C 0.064(3) 0.058(3) 0.053(3) 0.000(3) 0.027(3) -0.008(3)
C3 C 0.057(3) 0.054(3) 0.037(2) -0.003(2) 0.013(2) -0.003(2)
C4 C 0.048(3) 0.036(2) 0.035(2) -0.007(2) 0.014(2) 0.001(2)
C5 C 0.050(3) 0.045(3) 0.041(3) -0.011(2) 0.010(2) 0.003(2)
C6 C 0.047(3) 0.064(3) 0.048(3) -0.005(2) 0.006(2) 0.011(3)
C7 C 0.077(3) 0.056(3) 0.039(3) -0.002(3) 0.017(3) -0.011(2)
C8 C 0.059(3) 0.041(3) 0.045(3) 0.001(2) 0.009(2) -0.003(2)
C9 C 0.053(3) 0.034(2) 0.035(2) -0.011(2) 0.010(2) -0.001(2)
C10 C 0.058(3) 0.042(3) 0.042(3) 0.005(2) 0.005(2) -0.006(2)
C11 C 0.043(2) 0.044(2) 0.040(2) 0.008(2) 0.014(2) -0.004(2)
C12 C 0.043(2) 0.042(2) 0.035(2) -0.005(2) 0.006(2) -0.004(2)
C13 C 0.036(2) 0.029(2) 0.040(2) 0.0018(17) 0.0099(19) -0.0002(19)
C14 C 0.042(2) 0.039(2) 0.035(2) -0.0014(19) 0.007(2) 0.001(2)
C15 C 0.038(2) 0.040(3) 0.049(3) 0.0072(19) 0.012(2) 0.007(2)
C16 C 0.052(3) 0.040(3) 0.051(3) 0.007(2) 0.020(2) -0.003(2)
C17 C 0.049(3) 0.045(3) 0.039(3) 0.008(2) 0.007(2) -0.005(2)
C18 C 0.037(2) 0.035(2) 0.041(2) -0.0033(19) 0.011(2) -0.002(2)
C19 C 0.086(4) 0.053(3) 0.085(4) -0.004(3) 0.013(3) 0.020(3)
C20 C 0.044(3) 0.038(3) 0.062(3) 0.004(2) 0.006(2) 0.004(2)
C21 C 0.043(3) 0.057(3) 0.045(3) 0.009(2) 0.011(2) 0.011(2)
C22 C 0.037(2) 0.055(3) 0.031(2) 0.010(2) -0.0010(18) -0.002(2)
C23 C 0.029(2) 0.045(2) 0.042(2) 0.006(2) 0.0030(18) 0.001(2)
C24 C 0.037(2) 0.046(3) 0.045(3) 0.0098(19) 0.008(2) -0.003(2)
C25 C 0.049(3) 0.038(3) 0.055(3) 0.012(2) 0.008(2) -0.008(2)
C26 C 0.043(3) 0.046(3) 0.062(3) -0.001(2) 0.006(2) -0.002(2)
C27 C 0.057(3) 0.070(4) 0.132(5) -0.011(3) -0.021(4) 0.013(4)
C28 C 0.101(4) 0.052(3) 0.080(4) -0.011(3) 0.027(3) 0.001(3)

loop_
_atom_type_symbol
_atom_type_scat_dispersion_real
_atom_type_scat_dispersion_imag
_atom_type_scat_source
C 0.0033 0.0016 'International Tables Vol C tables 4.2.6.8 and 6.1.1.1'
H 0.0000 0.0000 'International Tables Vol C tables 4.2.6.8 and 6.1.1.1'
Cl 0.1484 0.1585 'International Tables Vol C tables 4.2.6.8 and 6.1.1.1'
N 0.0061 0.0033 'International Tables Vol C tables 4.2.6.8 and 6.1.1.1'
O 0.0106 0.0060 'International Tables Vol C tables 4.2.6.8 and 6.1.1.1'
Ru -1.2594 0.8363 'International Tables Vol C tables 4.2.6.8 and 6.1.1.1'

loop_
_geom_angle_atom_site_label_1
_geom_angle_atom_site_label_2
_geom_angle_atom_site_label_3
_geom_angle
Cl3 Ru1 O1 85.77(8)
Cl3 Ru1 N3 83.55(9)
Cl3 Ru1 C20 91.65(12)
Cl3 Ru1 C21 93.77(11)
Cl3 Ru1 C22 120.70(11)
Cl3 Ru1 C23 158.88(11)
Cl3 Ru1 C24 154.21(12)
Cl3 Ru1 C25 116.43(11)
O1 Ru1 N3 87.83(11)
O1 Ru1 C20 147.37(15)
O1 Ru1 C21 110.22(14)
O1 Ru1 C22 85.86(12)
O1 Ru1 C23 89.34(13)
O1 Ru1 C24 119.90(14)
O1 Ru1 C25 157.46(13)
N3 Ru1 C20 124.24(15)
N3 Ru1 C21 161.56(14)
N3 Ru1 C22 154.30(14)
N3 Ru1 C23 116.82(14)
N3 Ru1 C24 94.31(14)
N3 Ru1 C25 97.97(14)
C20 Ru1 C21 37.42(17)
C20 Ru1 C22 67.62(15)
C20 Ru1 C23 81.48(15)
C20 Ru1 C24 68.28(17)
C20 Ru1 C25 36.97(18)
C21 Ru1 C22 37.31(15)
C21 Ru1 C23 68.71(15)
C21 Ru1 C24 80.18(16)
C21 Ru1 C25 66.85(16)
C22 Ru1 C23 38.32(15)
C22 Ru1 C24 67.75(16)
C22 Ru1 C25 79.50(15)
C23 Ru1 C24 37.69(16)
C23 Ru1 C25 68.57(15)
C24 Ru1 C25 38.24(16)

loop_
_geom_bond_atom_site_label_1
_geom_bond_atom_site_label_2
_geom_bond_distance
Ru1 Cl3 2.4378(13)
Ru1 O1 2.053(3)
Ru1 N3 2.112(3)
Ru1 C20 2.210(4)
Ru1 C21 2.195(4)
Ru1 C22 2.168(4)
Ru1 C23 2.176(3)
Ru1 C24 2.167(4)
Ru1 C25 2.189(4)
